data_4119330
loop_
_publ_author_name
'Holger Braunschweig'
'Alexander Damme'
'Rian D. Dewhurst'
'Thomas Kramer'
'Sebastian \"Ostreicher'
'Krzysztof Radacki'
'Alfredo Vargas'

_publ_contact_author_address
; Institut fuer Anorganische Chemie
Universitaet Wuerzburg
Am Hubland
97074 Wuerzburg, Germany
;
_publ_contact_author_email H.Braunschweig@mail.uni-wuerzburg.de
_publ_contact_author_fax +49-931-3184623
_publ_contact_author_name 'Prof. Dr. Holger Braunschweig'
_publ_contact_author_phone +49-931-3185260
_publ_section_title
;
 Ditopic Ambiphilicity of an Anionic Dimetalloborylene Complex
;
_journal_name_full 'Journal of the American Chemical Society'
_journal_page_first 2313
_journal_page_last 2320
_journal_paper_doi 10.1021/ja310895w
_journal_volume 135
_journal_year 2013
_chemical_formula_moiety 'C32 H25 B Mn2 O4 Pb'
_chemical_formula_sum 'C32 H25 B Mn2 O4 Pb'
_chemical_formula_weight 801.40
_chemical_name_common
;
?
;
_chemical_name_systematic
; 
?
;
_space_group_IT_number 14
_symmetry_cell_setting monoclinic
_symmetry_space_group_name_Hall '-P 2ybc'
_symmetry_space_group_name_H-M 'P 1 21/c 1'
_atom_sites_solution_hydrogens geom
_atom_sites_solution_primary direct
_atom_sites_solution_secondary difmap
_audit_creation_method SHELXL-97
_cell_angle_alpha 90.00
_cell_angle_beta 101.623(6)
_cell_angle_gamma 90.00
_cell_formula_units_Z 4
_cell_length_a 7.7191(12)
_cell_length_b 20.397(3)
_cell_length_c 18.132(2)
_cell_measurement_reflns_used 3494
_cell_measurement_temperature 100(2)
_cell_measurement_theta_max 23.75
_cell_measurement_theta_min 2.69
_cell_volume 2796.3(7)
_computing_cell_refinement 'Saint+ ver. 7.68A (Bruker AXS)'
_computing_data_collection 'APEX2 ver. 2010.3 (Bruker AXS)'
_computing_data_reduction 'Saint+ ver. 7.68A (Bruker AXS)'
_computing_molecular_graphics 'XP ver. 5.1 (Bruker AXS, 1998)'
_computing_publication_material 'SHELXL-97 (Sheldrick, 2008)'
_computing_structure_refinement 'SHELXL-97 (Sheldrick, 2008)'
_computing_structure_solution 'SHELXS-97 (Sheldrick, 2008)'
_diffrn_ambient_temperature 100(2)
_diffrn_detector_area_resol_mean 8.333
_diffrn_measured_fraction_theta_full 0.997
_diffrn_measured_fraction_theta_max 0.993
_diffrn_measurement_device_type 'Bruker X8-APEX II'
_diffrn_measurement_method '\f and \w scans'
_diffrn_radiation_monochromator 'multi-layer mirror'
_diffrn_radiation_source 'rotating anode'
_diffrn_radiation_type MoK\a
_diffrn_radiation_wavelength 0.71073
_diffrn_reflns_av_R_equivalents 0.0761
_diffrn_reflns_av_sigmaI/netI 0.0707
_diffrn_reflns_limit_h_max 9
_diffrn_reflns_limit_h_min -9
_diffrn_reflns_limit_k_max 25
_diffrn_reflns_limit_k_min -25
_diffrn_reflns_limit_l_max 22
_diffrn_reflns_limit_l_min -13
_diffrn_reflns_number 36969
_diffrn_reflns_theta_full 26.00
_diffrn_reflns_theta_max 26.86
_diffrn_reflns_theta_min 1.52
_exptl_absorpt_coefficient_mu 6.932
_exptl_absorpt_correction_T_max 0.7454
_exptl_absorpt_correction_T_min 0.5441
_exptl_absorpt_correction_type multi-scan
_exptl_absorpt_process_details 'Sadabs 2008/1 (Bruker 2008)'
_exptl_crystal_colour yellow
_exptl_crystal_density_diffrn 1.904
_exptl_crystal_description block
_exptl_crystal_F_000 1544
_exptl_crystal_size_max 0.22
_exptl_crystal_size_mid 0.09
_exptl_crystal_size_min 0.06
_refine_diff_density_max 0.827
_refine_diff_density_min -0.779
_refine_diff_density_rms 0.180
_refine_ls_extinction_method none
_refine_ls_goodness_of_fit_ref 1.004
_refine_ls_hydrogen_treatment constr
_refine_ls_matrix_type full
_refine_ls_number_parameters 361
_refine_ls_number_reflns 5976
_refine_ls_number_restraints 0
_refine_ls_restrained_S_all 1.004
_refine_ls_R_factor_all 0.0569
_refine_ls_R_factor_gt 0.0365
_refine_ls_shift/su_max 0.002
_refine_ls_shift/su_mean 0.000
_refine_ls_structure_factor_coef Fsqd
_refine_ls_weighting_details 'calc w=1/[\s^2^(Fo^2^)+(0.0164P)^2^+0.0000P] where P=(Fo^2^+2Fc^2^)/3'
_refine_ls_weighting_scheme calc
_refine_ls_wR_factor_gt 0.0543
_refine_ls_wR_factor_ref 0.0584
_reflns_number_gt 4617
_reflns_number_total 5976
_reflns_threshold_expression >2sigma(I)
_cod_data_source_file ja310895w_si_001_2.cif
_cod_data_source_block 2
_cod_original_cell_volume 2796.2(7)
_cod_database_code 4119330

loop_
_symmetry_equiv_pos_as_xyz
'x, y, z'
'-x, y+1/2, -z+1/2'
'-x, -y, -z'
'x, -y-1/2, z-1/2'

loop_
_atom_site_label
_atom_site_type_symbol
_atom_site_fract_x
_atom_site_fract_y
_atom_site_fract_z
_atom_site_U_iso_or_equiv
_atom_site_adp_type
_atom_site_occupancy
_atom_site_symmetry_multiplicity
_atom_site_calc_flag
_atom_site_refinement_flags
Pb1 Pb 0.38825(2) 0.719936(8) 0.470040(9) 0.01312(6) Uani 1 1 d .
Mn1 Mn 0.43302(9) 0.96236(3) 0.30479(4) 0.01549(17) Uani 1 1 d .
B1 B 0.4775(6) 0.8793(3) 0.3386(3) 0.0140(12) Uani 1 1 d .
O1 O 0.3067(4) 0.89122(16) 0.16433(17) 0.0248(8) Uani 1 1 d .
C1 C 0.3563(6) 0.9211(2) 0.2191(3) 0.0194(11) Uani 1 1 d .
Mn2 Mn 0.53033(8) 0.78930(3) 0.36989(3) 0.01261(16) Uani 1 1 d .
O2 O 0.0913(4) 0.94995(16) 0.35014(18) 0.0306(9) Uani 1 1 d .
C2 C 0.2269(7) 0.9549(2) 0.3318(3) 0.0205(11) Uani 1 1 d .
O3 O 0.1527(4) 0.79656(14) 0.30085(16) 0.0195(8) Uani 1 1 d .
C3 C 0.2986(6) 0.7935(2) 0.3307(2) 0.0139(10) Uani 1 1 d .
O4 O 0.6188(4) 0.87185(15) 0.50513(17) 0.0222(8) Uani 1 1 d .
C4 C 0.5776(5) 0.8385(2) 0.4534(2) 0.0155(10) Uani 1 1 d .
C11 C 0.6784(6) 1.0023(2) 0.2892(3) 0.0211(12) Uani 1 1 d .
H11 H 0.7517 0.9813 0.2602 0.025 Uiso 1 1 calc R
C12 C 0.6847(6) 0.9925(2) 0.3668(3) 0.0241(12) Uani 1 1 d .
H12 H 0.7636 0.9644 0.3992 0.029 Uiso 1 1 calc R
C13 C 0.5542(6) 1.0317(2) 0.3873(3) 0.0277(13) Uani 1 1 d .
H13 H 0.5273 1.0345 0.4360 0.033 Uiso 1 1 calc R
C14 C 0.4693(7) 1.0665(2) 0.3232(3) 0.0340(14) Uani 1 1 d .
H14 H 0.3760 1.0973 0.3211 0.041 Uiso 1 1 calc R
C15 C 0.5472(6) 1.0476(2) 0.2628(3) 0.0277(13) Uani 1 1 d .
H15 H 0.5153 1.0633 0.2125 0.033 Uiso 1 1 calc R
C21 C 0.6472(6) 0.7816(2) 0.2739(3) 0.0227(12) Uani 1 1 d .
H21 H 0.6121 0.8077 0.2300 0.027 Uiso 1 1 calc R
C22 C 0.5779(6) 0.7205(2) 0.2875(3) 0.0212(11) Uani 1 1 d .
H22 H 0.4871 0.6978 0.2541 0.025 Uiso 1 1 calc R
C23 C 0.6642(6) 0.6984(2) 0.3581(2) 0.0183(11) Uani 1 1 d .
H23 H 0.6434 0.6580 0.3809 0.022 Uiso 1 1 calc R
C24 C 0.7870(6) 0.7464(2) 0.3894(3) 0.0243(12) Uani 1 1 d .
H24 H 0.8628 0.7447 0.4377 0.029 Uiso 1 1 calc R
C25 C 0.7782(6) 0.7974(2) 0.3371(3) 0.0222(12) Uani 1 1 d .
H25 H 0.8487 0.8360 0.3433 0.027 Uiso 1 1 calc R
C31 C 0.5953(5) 0.6633(2) 0.5461(2) 0.0137(10) Uani 1 1 d .
C32 C 0.5782(6) 0.5962(2) 0.5513(2) 0.0177(11) Uani 1 1 d .
H32 H 0.4768 0.5750 0.5229 0.021 Uiso 1 1 calc R
C33 C 0.7068(6) 0.5595(2) 0.5972(3) 0.0227(12) Uani 1 1 d .
H33 H 0.6944 0.5133 0.6003 0.027 Uiso 1 1 calc R
C34 C 0.8540(6) 0.5907(2) 0.6386(2) 0.0197(11) Uani 1 1 d .
H34 H 0.9425 0.5658 0.6706 0.024 Uiso 1 1 calc R
C35 C 0.8728(6) 0.6574(2) 0.6337(2) 0.0180(11) Uani 1 1 d .
H35 H 0.9747 0.6785 0.6619 0.022 Uiso 1 1 calc R
C36 C 0.7434(6) 0.6939(2) 0.5878(2) 0.0179(11) Uani 1 1 d .
H36 H 0.7560 0.7401 0.5849 0.021 Uiso 1 1 calc R
C41 C 0.1881(5) 0.6465(2) 0.4210(2) 0.0127(10) Uani 1 1 d .
C42 C 0.1508(6) 0.6298(2) 0.3448(2) 0.0146(10) Uani 1 1 d .
H42 H 0.2175 0.6489 0.3116 0.017 Uiso 1 1 calc R
C43 C 0.0184(6) 0.5858(2) 0.3171(2) 0.0210(12) Uani 1 1 d .
H43 H -0.0058 0.5747 0.2652 0.025 Uiso 1 1 calc R
C44 C -0.0794(6) 0.5577(2) 0.3648(3) 0.0197(11) Uani 1 1 d .
H44 H -0.1719 0.5278 0.3456 0.024 Uiso 1 1 calc R
C45 C -0.0427(6) 0.5731(2) 0.4398(2) 0.0165(11) Uani 1 1 d .
H45 H -0.1084 0.5532 0.4728 0.020 Uiso 1 1 calc R
C46 C 0.0888(6) 0.6173(2) 0.4677(2) 0.0172(11) Uani 1 1 d .
H46 H 0.1119 0.6279 0.5197 0.021 Uiso 1 1 calc R
C51 C 0.2430(6) 0.7872(2) 0.5330(2) 0.0150(10) Uani 1 1 d .
C52 C 0.1678(5) 0.8436(2) 0.4989(2) 0.0169(11) Uani 1 1 d .
H52 H 0.1867 0.8553 0.4504 0.020 Uiso 1 1 calc R
C53 C 0.0653(6) 0.8833(2) 0.5346(2) 0.0216(12) Uani 1 1 d .
H53 H 0.0140 0.9221 0.5105 0.026 Uiso 1 1 calc R
C54 C 0.0370(6) 0.8670(2) 0.6051(2) 0.0214(12) Uani 1 1 d .
H54 H -0.0329 0.8945 0.6297 0.026 Uiso 1 1 calc R
C55 C 0.1104(6) 0.8107(2) 0.6396(2) 0.0224(12) Uani 1 1 d .
H55 H 0.0896 0.7989 0.6877 0.027 Uiso 1 1 calc R
C56 C 0.2147(6) 0.7714(2) 0.6042(2) 0.0190(11) Uani 1 1 d .
H56 H 0.2677 0.7331 0.6288 0.023 Uiso 1 1 calc R

loop_
_atom_site_aniso_label
_atom_site_aniso_U_11
_atom_site_aniso_U_22
_atom_site_aniso_U_33
_atom_site_aniso_U_23
_atom_site_aniso_U_13
_atom_site_aniso_U_12
Pb1 0.01229(10) 0.01241(11) 0.01419(9) 0.00107(8) 0.00152(6) 0.00037(9)
Mn1 0.0137(4) 0.0122(4) 0.0210(4) 0.0019(3) 0.0044(3) 0.0003(3)
B1 0.004(3) 0.025(3) 0.013(3) -0.009(2) 0.001(2) -0.006(2)
O1 0.021(2) 0.030(2) 0.0215(19) -0.0024(17) 0.0000(15) -0.0023(16)
C1 0.007(3) 0.024(3) 0.028(3) 0.008(2) 0.006(2) 0.003(2)
Mn2 0.0106(4) 0.0116(4) 0.0160(3) -0.0001(3) 0.0033(3) 0.0016(3)
O2 0.021(2) 0.033(2) 0.041(2) 0.0103(17) 0.0143(17) 0.0073(17)
C2 0.023(3) 0.011(3) 0.027(3) 0.004(2) 0.002(2) 0.008(2)
O3 0.0156(19) 0.019(2) 0.0228(18) 0.0025(14) 0.0008(15) -0.0015(15)
C3 0.021(3) 0.005(3) 0.018(2) 0.0016(19) 0.011(2) -0.004(2)
O4 0.023(2) 0.022(2) 0.0225(18) -0.0064(16) 0.0053(15) -0.0029(16)
C4 0.009(3) 0.014(3) 0.024(3) 0.003(2) 0.005(2) 0.004(2)
C11 0.015(3) 0.016(3) 0.034(3) -0.009(2) 0.010(2) -0.008(2)
C12 0.020(3) 0.019(3) 0.031(3) 0.000(2) 0.001(2) -0.007(2)
C13 0.031(3) 0.018(3) 0.038(3) -0.016(3) 0.016(3) -0.010(3)
C14 0.020(3) 0.011(3) 0.074(4) -0.003(3) 0.017(3) -0.002(2)
C15 0.025(3) 0.013(3) 0.044(3) 0.011(2) 0.004(3) -0.007(2)
C21 0.025(3) 0.022(3) 0.024(3) 0.001(2) 0.013(2) 0.009(3)
C22 0.021(3) 0.017(3) 0.027(3) -0.008(2) 0.009(2) 0.004(2)
C23 0.021(3) 0.012(3) 0.025(3) 0.001(2) 0.012(2) 0.005(2)
C24 0.011(3) 0.030(3) 0.030(3) -0.007(3) 0.001(2) 0.006(2)
C25 0.015(3) 0.015(3) 0.042(3) -0.004(2) 0.016(2) 0.001(2)
C31 0.014(3) 0.015(3) 0.012(2) 0.004(2) 0.0027(19) 0.004(2)
C32 0.013(3) 0.020(3) 0.019(2) 0.003(2) 0.001(2) 0.002(2)
C33 0.021(3) 0.022(3) 0.027(3) 0.009(2) 0.009(2) 0.005(2)
C34 0.017(3) 0.023(3) 0.019(3) 0.004(2) 0.004(2) 0.005(2)
C35 0.013(3) 0.027(3) 0.014(2) -0.001(2) 0.0019(19) 0.002(2)
C36 0.019(3) 0.017(3) 0.018(2) 0.005(2) 0.005(2) 0.002(2)
C41 0.010(2) 0.011(3) 0.016(2) 0.003(2) 0.0015(19) 0.001(2)
C42 0.016(3) 0.012(3) 0.016(2) 0.003(2) 0.003(2) 0.004(2)
C43 0.023(3) 0.019(3) 0.019(3) -0.004(2) -0.001(2) 0.006(2)
C44 0.015(3) 0.007(3) 0.034(3) -0.007(2) -0.002(2) -0.001(2)
C45 0.008(3) 0.012(3) 0.029(3) 0.004(2) 0.003(2) 0.001(2)
C46 0.021(3) 0.015(3) 0.014(2) -0.003(2) 0.000(2) 0.006(2)
C51 0.011(2) 0.016(3) 0.017(2) -0.001(2) 0.0001(19) -0.002(2)
C52 0.015(3) 0.019(3) 0.016(2) -0.001(2) 0.002(2) -0.002(2)
C53 0.018(3) 0.020(3) 0.024(3) 0.001(2) -0.002(2) 0.001(2)
C54 0.015(3) 0.024(3) 0.025(3) -0.011(2) 0.004(2) -0.006(2)
C55 0.023(3) 0.030(3) 0.015(2) 0.002(2) 0.006(2) -0.005(3)
C56 0.024(3) 0.015(3) 0.018(2) 0.002(2) 0.006(2) 0.003(2)

loop_
_atom_type_symbol
_atom_type_description
_atom_type_scat_dispersion_real
_atom_type_scat_dispersion_imag
_atom_type_scat_source
C C 0.0033 0.0016 'International Tables Vol C Tables 4.2.6.8 and 6.1.1.4'
H H 0.0000 0.0000 'International Tables Vol C Tables 4.2.6.8 and 6.1.1.4'
B B 0.0013 0.0007 'International Tables Vol C Tables 4.2.6.8 and 6.1.1.4'
O O 0.0106 0.0060 'International Tables Vol C Tables 4.2.6.8 and 6.1.1.4'
Mn Mn 0.3368 0.7283 'International Tables Vol C Tables 4.2.6.8 and 6.1.1.4'
Pb Pb -3.3944 10.1111 'International Tables Vol C Tables 4.2.6.8 and 6.1.1.4'

loop_
_geom_angle_atom_site_label_1
_geom_angle_atom_site_label_2
_geom_angle_atom_site_label_3
_geom_angle
C41 Pb1 C31 104.81(16)
C41 Pb1 C51 103.94(15)
C31 Pb1 C51 112.15(15)
C41 Pb1 Mn2 115.49(11)
C31 Pb1 Mn2 110.60(11)
C51 Pb1 Mn2 109.67(11)
C1 Mn1 C2 92.4(2)
C1 Mn1 B1 81.8(2)
C2 Mn1 B1 86.9(2)
C1 Mn1 C12 135.43(19)
C2 Mn1 C12 131.0(2)
B1 Mn1 C12 90.1(2)
C1 Mn1 C11 102.46(18)
C2 Mn1 C11 160.9(2)
B1 Mn1 C11 106.8(2)
C12 Mn1 C11 38.67(16)
C1 Mn1 C13 163.2(2)
C2 Mn1 C13 98.9(2)
B1 Mn1 C13 110.9(2)
C12 Mn1 C13 38.17(17)
C11 Mn1 C13 64.12(17)
C1 Mn1 C15 99.4(2)
C2 Mn1 C15 128.6(2)
B1 Mn1 C15 144.2(2)
C12 Mn1 C15 63.86(18)
C11 Mn1 C15 37.65(17)
C13 Mn1 C15 63.9(2)
C1 Mn1 C14 128.1(2)
C2 Mn1 C14 97.9(2)
B1 Mn1 C14 149.1(2)
C12 Mn1 C14 63.79(19)
C11 Mn1 C14 63.51(18)
C13 Mn1 C14 38.22(19)
C15 Mn1 C14 38.01(18)
Mn1 B1 Mn2 176.9(3)
O1 C1 Mn1 177.0(4)
C3 Mn2 C4 109.07(19)
C3 Mn2 B1 72.80(19)
C4 Mn2 B1 73.33(19)
C3 Mn2 C21 103.52(18)
C4 Mn2 C21 133.39(19)
B1 Mn2 C21 85.92(19)
C3 Mn2 C25 140.45(19)
C4 Mn2 C25 98.70(19)
B1 Mn2 C25 89.56(19)
C21 Mn2 C25 38.68(17)
C3 Mn2 C24 155.24(19)
C4 Mn2 C24 93.72(19)
B1 Mn2 C24 124.8(2)
C21 Mn2 C24 64.60(18)
C25 Mn2 C24 38.48(17)
C3 Mn2 C22 93.00(18)
C4 Mn2 C22 157.67(19)
B1 Mn2 C22 118.19(19)
C21 Mn2 C22 38.33(16)
C25 Mn2 C22 64.10(18)
C24 Mn2 C22 63.95(18)
C3 Mn2 C23 117.56(19)
C4 Mn2 C23 123.07(19)
B1 Mn2 C23 149.52(19)
C21 Mn2 C23 64.08(17)
C25 Mn2 C23 64.00(17)
C24 Mn2 C23 38.18(17)
C22 Mn2 C23 37.91(16)
C3 Mn2 Pb1 77.48(13)
C4 Mn2 Pb1 76.48(14)
B1 Mn2 Pb1 127.02(14)
C21 Mn2 Pb1 144.07(14)
C25 Mn2 Pb1 137.75(13)
C24 Mn2 Pb1 99.38(14)
C22 Mn2 Pb1 106.06(13)
C23 Mn2 Pb1 83.35(12)
O2 C2 Mn1 179.6(5)
O3 C3 Mn2 175.4(4)
O4 C4 Mn2 174.8(4)
C15 C11 C12 108.4(4)
C15 C11 Mn1 72.2(3)
C12 C11 Mn1 70.6(3)
C15 C11 H11 125.8
C12 C11 H11 125.8
Mn1 C11 H11 123.1
C13 C12 C11 107.6(4)
C13 C12 Mn1 71.0(3)
C11 C12 Mn1 70.7(3)
C13 C12 H12 126.2
C11 C12 H12 126.2
Mn1 C12 H12 123.7
C12 C13 C14 108.1(5)
C12 C13 Mn1 70.8(3)
C14 C13 Mn1 71.9(3)
C12 C13 H13 125.9
C14 C13 H13 125.9
Mn1 C13 H13 123.0
C13 C14 C15 107.7(5)
C13 C14 Mn1 69.9(3)
C15 C14 Mn1 70.9(3)
C13 C14 H14 126.1
C15 C14 H14 126.1
Mn1 C14 H14 124.7
C11 C15 C14 108.1(5)
C11 C15 Mn1 70.2(3)
C14 C15 Mn1 71.1(3)
C11 C15 H15 126.0
C14 C15 H15 126.0
Mn1 C15 H15 124.4
C22 C21 C25 107.4(4)
C22 C21 Mn2 71.4(3)
C25 C21 Mn2 70.7(3)
C22 C21 H21 126.3
C25 C21 H21 126.3
Mn2 C21 H21 123.3
C23 C22 C21 108.7(4)
C23 C22 Mn2 71.8(3)
C21 C22 Mn2 70.3(3)
C23 C22 H22 125.6
C21 C22 H22 125.6
Mn2 C22 H22 123.9
C22 C23 C24 107.8(4)
C22 C23 Mn2 70.3(3)
C24 C23 Mn2 70.0(3)
C22 C23 H23 126.1
C24 C23 H23 126.1
Mn2 C23 H23 125.2
C23 C24 C25 107.9(4)
C23 C24 Mn2 71.9(3)
C25 C24 Mn2 70.5(3)
C23 C24 H24 126.0
C25 C24 H24 126.0
Mn2 C24 H24 123.3
C24 C25 C21 108.1(4)
C24 C25 Mn2 71.0(3)
C21 C25 Mn2 70.6(3)
C24 C25 H25 126.0
C21 C25 H25 126.0
Mn2 C25 H25 124.0
C32 C31 C36 119.3(4)
C32 C31 Pb1 119.6(3)
C36 C31 Pb1 121.1(3)
C31 C32 C33 120.8(4)
C31 C32 H32 119.6
C33 C32 H32 119.6
C32 C33 C34 119.3(5)
C32 C33 H33 120.4
C34 C33 H33 120.4
C35 C34 C33 120.5(4)
C35 C34 H34 119.8
C33 C34 H34 119.8
C34 C35 C36 120.0(4)
C34 C35 H35 120.0
C36 C35 H35 120.0
C35 C36 C31 120.2(4)
C35 C36 H36 119.9
C31 C36 H36 119.9
C46 C41 C42 118.1(4)
C46 C41 Pb1 118.3(3)
C42 C41 Pb1 123.6(3)
C43 C42 C41 120.6(4)
C43 C42 H42 119.7
C41 C42 H42 119.7
C42 C43 C44 120.1(4)
C42 C43 H43 119.9
C44 C43 H43 119.9
C45 C44 C43 119.8(4)
C45 C44 H44 120.1
C43 C44 H44 120.1
C44 C45 C46 120.4(4)
C44 C45 H45 119.8
C46 C45 H45 119.8
C45 C46 C41 121.0(4)
C45 C46 H46 119.5
C41 C46 H46 119.5
C52 C51 C56 118.7(4)
C52 C51 Pb1 119.6(3)
C56 C51 Pb1 121.5(3)
C51 C52 C53 120.6(4)
C51 C52 H52 119.7
C53 C52 H52 119.7
C54 C53 C52 120.3(4)
C54 C53 H53 119.9
C52 C53 H53 119.9
C55 C54 C53 119.7(4)
C55 C54 H54 120.1
C53 C54 H54 120.1
C54 C55 C56 120.0(4)
C54 C55 H55 120.0
C56 C55 H55 120.0
C55 C56 C51 120.7(4)
C55 C56 H56 119.6
C51 C56 H56 119.6

loop_
_geom_bond_atom_site_label_1
_geom_bond_atom_site_label_2
_geom_bond_distance
Pb1 C41 2.207(4)
Pb1 C31 2.214(4)
Pb1 C51 2.227(4)
Pb1 Mn2 2.7027(7)
Mn1 C1 1.762(5)
Mn1 C2 1.764(5)
Mn1 B1 1.811(6)
Mn1 C12 2.130(5)
Mn1 C11 2.132(4)
Mn1 C13 2.133(5)
Mn1 C15 2.157(5)
Mn1 C14 2.160(5)
B1 Mn2 1.940(6)
O1 C1 1.162(5)
Mn2 C3 1.789(5)
Mn2 C4 1.791(5)
Mn2 C21 2.121(4)
Mn2 C25 2.122(4)
Mn2 C24 2.129(4)
Mn2 C22 2.135(4)
Mn2 C23 2.153(4)
O2 C2 1.164(5)
O3 C3 1.149(5)
O4 C4 1.151(5)
C11 C15 1.384(6)
C11 C12 1.411(6)
C11 H11 0.9500
C12 C13 1.394(6)
C12 H12 0.9500
C13 C14 1.406(7)
C13 H13 0.9500
C14 C15 1.406(7)
C14 H14 0.9500
C15 H15 0.9500
C21 C22 1.397(6)
C21 C25 1.405(6)
C21 H21 0.9500
C22 C23 1.393(6)
C22 H22 0.9500
C23 C24 1.401(6)
C23 H23 0.9500
C24 C25 1.401(6)
C24 H24 0.9500
C25 H25 0.9500
C31 C32 1.380(6)
C31 C36 1.387(6)
C32 C33 1.380(6)
C32 H32 0.9500
C33 C34 1.384(6)
C33 H33 0.9500
C34 C35 1.373(6)
C34 H34 0.9500
C35 C36 1.382(6)
C35 H35 0.9500
C36 H36 0.9500
C41 C46 1.386(6)
C41 C42 1.396(5)
C42 C43 1.376(6)
C42 H42 0.9500
C43 C44 1.382(6)
C43 H43 0.9500
C44 C45 1.368(6)
C44 H44 0.9500
C45 C46 1.375(6)
C45 H45 0.9500
C46 H46 0.9500
C51 C52 1.378(6)
C51 C56 1.389(6)
C52 C53 1.382(6)
C52 H52 0.9500
C53 C54 1.380(6)
C53 H53 0.9500
C54 C55 1.372(6)
C54 H54 0.9500
C55 C56 1.382(6)
C55 H55 0.9500
C56 H56 0.9500

loop_
_geom_torsion_atom_site_label_1
_geom_torsion_atom_site_label_2
_geom_torsion_atom_site_label_3
_geom_torsion_atom_site_label_4
_geom_torsion
C41 Pb1 Mn2 C3 47.29(18)
C31 Pb1 Mn2 C3 166.09(18)
C51 Pb1 Mn2 C3 -69.70(18)
C41 Pb1 Mn2 C4 160.72(18)
C31 Pb1 Mn2 C4 -80.48(18)
C51 Pb1 Mn2 C4 43.72(18)
C41 Pb1 Mn2 B1 104.1(2)
C31 Pb1 Mn2 B1 -137.1(2)
C51 Pb1 Mn2 B1 -12.9(2)
C41 Pb1 Mn2 C21 -48.5(3)
C31 Pb1 Mn2 C21 70.3(3)
C51 Pb1 Mn2 C21 -165.5(3)
C41 Pb1 Mn2 C25 -111.2(2)
C31 Pb1 Mn2 C25 7.6(2)
C51 Pb1 Mn2 C25 131.8(2)
C41 Pb1 Mn2 C24 -107.68(18)
C31 Pb1 Mn2 C24 11.12(18)
C51 Pb1 Mn2 C24 135.32(17)
C41 Pb1 Mn2 C22 -42.24(18)
C31 Pb1 Mn2 C22 76.56(18)
C51 Pb1 Mn2 C22 -159.24(18)
C41 Pb1 Mn2 C23 -72.91(17)
C31 Pb1 Mn2 C23 45.89(17)
C51 Pb1 Mn2 C23 170.10(17)
C1 Mn1 C11 C15 89.2(3)
C2 Mn1 C11 C15 -51.3(7)
B1 Mn1 C11 C15 174.3(3)
C12 Mn1 C11 C15 -117.7(4)
C13 Mn1 C11 C15 -80.1(3)
C14 Mn1 C11 C15 -37.3(3)
C1 Mn1 C11 C12 -153.1(3)
C2 Mn1 C11 C12 66.4(7)
B1 Mn1 C11 C12 -68.0(3)
C13 Mn1 C11 C12 37.6(3)
C15 Mn1 C11 C12 117.7(4)
C14 Mn1 C11 C12 80.4(3)
C15 C11 C12 C13 0.8(5)
Mn1 C11 C12 C13 -61.8(3)
C15 C11 C12 Mn1 62.6(3)
C1 Mn1 C12 C13 156.4(3)
C2 Mn1 C12 C13 -39.3(4)
B1 Mn1 C12 C13 -125.2(3)
C11 Mn1 C12 C13 117.4(4)
C15 Mn1 C12 C13 80.3(3)
C14 Mn1 C12 C13 37.8(3)
C1 Mn1 C12 C11 39.1(4)
C2 Mn1 C12 C11 -156.6(3)
B1 Mn1 C12 C11 117.5(3)
C13 Mn1 C12 C11 -117.4(4)
C15 Mn1 C12 C11 -37.0(3)
C14 Mn1 C12 C11 -79.6(3)
C11 C12 C13 C14 -1.0(5)
Mn1 C12 C13 C14 -62.6(3)
C11 C12 C13 Mn1 61.6(3)
C1 Mn1 C13 C12 -76.9(8)
C2 Mn1 C13 C12 151.1(3)
B1 Mn1 C13 C12 61.0(3)
C11 Mn1 C13 C12 -38.1(3)
C15 Mn1 C13 C12 -80.2(3)
C14 Mn1 C13 C12 -117.4(4)
C1 Mn1 C13 C14 40.5(8)
C2 Mn1 C13 C14 -91.5(3)
B1 Mn1 C13 C14 178.4(3)
C12 Mn1 C13 C14 117.4(4)
C11 Mn1 C13 C14 79.3(3)
C15 Mn1 C13 C14 37.2(3)
C12 C13 C14 C15 0.8(6)
Mn1 C13 C14 C15 -61.1(3)
C12 C13 C14 Mn1 61.9(3)
C1 Mn1 C14 C13 -166.2(3)
C2 Mn1 C14 C13 94.4(3)
B1 Mn1 C14 C13 -2.8(5)
C12 Mn1 C14 C13 -37.7(3)
C11 Mn1 C14 C13 -81.1(3)
C15 Mn1 C14 C13 -118.1(4)
C1 Mn1 C14 C15 -48.2(4)
C2 Mn1 C14 C15 -147.6(3)
B1 Mn1 C14 C15 115.2(4)
C12 Mn1 C14 C15 80.4(3)
C11 Mn1 C14 C15 37.0(3)
C13 Mn1 C14 C15 118.1(4)
C12 C11 C15 C14 -0.3(5)
Mn1 C11 C15 C14 61.3(3)
C12 C11 C15 Mn1 -61.6(3)
C13 C14 C15 C11 -0.3(5)
Mn1 C14 C15 C11 -60.7(3)
C13 C14 C15 Mn1 60.4(3)
C1 Mn1 C15 C11 -98.3(3)
C2 Mn1 C15 C11 161.0(3)
B1 Mn1 C15 C11 -9.3(5)
C12 Mn1 C15 C11 38.0(3)
C13 Mn1 C15 C11 80.7(3)
C14 Mn1 C15 C11 118.2(4)
C1 Mn1 C15 C14 143.5(3)
C2 Mn1 C15 C14 42.8(4)
B1 Mn1 C15 C14 -127.5(4)
C12 Mn1 C15 C14 -80.1(3)
C11 Mn1 C15 C14 -118.2(4)
C13 Mn1 C15 C14 -37.4(3)
C3 Mn2 C21 C22 -77.4(3)
C4 Mn2 C21 C22 149.0(3)
B1 Mn2 C21 C22 -148.6(3)
C25 Mn2 C21 C22 116.9(4)
C24 Mn2 C21 C22 79.4(3)
C23 Mn2 C21 C22 36.9(3)
Pb1 Mn2 C21 C22 9.8(4)
C3 Mn2 C21 C25 165.6(3)
C4 Mn2 C21 C25 32.0(4)
B1 Mn2 C21 C25 94.4(3)
C24 Mn2 C21 C25 -37.5(3)
C22 Mn2 C21 C25 -116.9(4)
C23 Mn2 C21 C25 -80.0(3)
Pb1 Mn2 C21 C25 -107.1(3)
C25 C21 C22 C23 0.0(5)
Mn2 C21 C22 C23 -61.8(3)
C25 C21 C22 Mn2 61.9(3)
C3 Mn2 C22 C23 -133.4(3)
C4 Mn2 C22 C23 37.9(6)
B1 Mn2 C22 C23 154.6(3)
C21 Mn2 C22 C23 118.5(4)
C25 Mn2 C22 C23 80.2(3)
C24 Mn2 C22 C23 37.2(3)
Pb1 Mn2 C22 C23 -55.5(3)
C3 Mn2 C22 C21 108.1(3)
C4 Mn2 C22 C21 -80.6(6)
B1 Mn2 C22 C21 36.1(3)
C25 Mn2 C22 C21 -38.3(3)
C24 Mn2 C22 C21 -81.3(3)
C23 Mn2 C22 C21 -118.5(4)
Pb1 Mn2 C22 C21 -174.0(2)
C21 C22 C23 C24 0.7(5)
Mn2 C22 C23 C24 -60.2(3)
C21 C22 C23 Mn2 60.9(3)
C3 Mn2 C23 C22 55.0(3)
C4 Mn2 C23 C22 -163.8(3)
B1 Mn2 C23 C22 -48.3(5)
C21 Mn2 C23 C22 -37.3(3)
C25 Mn2 C23 C22 -80.5(3)
C24 Mn2 C23 C22 -118.5(4)
Pb1 Mn2 C23 C22 127.1(3)
C3 Mn2 C23 C24 173.4(3)
C4 Mn2 C23 C24 -45.3(3)
B1 Mn2 C23 C24 70.2(5)
C21 Mn2 C23 C24 81.2(3)
C25 Mn2 C23 C24 37.9(3)
C22 Mn2 C23 C24 118.5(4)
Pb1 Mn2 C23 C24 -114.4(3)
C22 C23 C24 C25 -1.2(5)
Mn2 C23 C24 C25 -61.6(3)
C22 C23 C24 Mn2 60.4(3)
C3 Mn2 C24 C23 -14.0(6)
C4 Mn2 C24 C23 143.3(3)
B1 Mn2 C24 C23 -144.4(3)
C21 Mn2 C24 C23 -79.7(3)
C25 Mn2 C24 C23 -117.4(4)
C22 Mn2 C24 C23 -37.0(3)
Pb1 Mn2 C24 C23 66.4(3)
C3 Mn2 C24 C25 103.4(5)
C4 Mn2 C24 C25 -99.3(3)
B1 Mn2 C24 C25 -27.1(4)
C21 Mn2 C24 C25 37.7(3)
C22 Mn2 C24 C25 80.4(3)
C23 Mn2 C24 C25 117.4(4)
Pb1 Mn2 C24 C25 -176.2(3)
C23 C24 C25 C21 1.2(5)
Mn2 C24 C25 C21 -61.3(3)
C23 C24 C25 Mn2 62.5(3)
C22 C21 C25 C24 -0.8(5)
Mn2 C21 C25 C24 61.5(3)
C22 C21 C25 Mn2 -62.3(3)
C3 Mn2 C25 C24 -140.2(3)
C4 Mn2 C25 C24 85.0(3)
B1 Mn2 C25 C24 158.1(3)
C21 Mn2 C25 C24 -117.9(4)
C22 Mn2 C25 C24 -80.0(3)
C23 Mn2 C25 C24 -37.6(3)
Pb1 Mn2 C25 C24 5.6(4)
C3 Mn2 C25 C21 -22.3(4)
C4 Mn2 C25 C21 -157.1(3)
B1 Mn2 C25 C21 -84.0(3)
C24 Mn2 C25 C21 117.9(4)
C22 Mn2 C25 C21 37.9(3)
C23 Mn2 C25 C21 80.3(3)
Pb1 Mn2 C25 C21 123.5(3)
C41 Pb1 C31 C32 1.7(4)
C51 Pb1 C31 C32 113.8(3)
Mn2 Pb1 C31 C32 -123.4(3)
C41 Pb1 C31 C36 -179.3(3)
C51 Pb1 C31 C36 -67.2(4)
Mn2 Pb1 C31 C36 55.6(3)
C36 C31 C32 C33 -0.2(6)
Pb1 C31 C32 C33 178.8(3)
C31 C32 C33 C34 0.3(7)
C32 C33 C34 C35 -0.5(7)
C33 C34 C35 C36 0.7(6)
C34 C35 C36 C31 -0.6(6)
C32 C31 C36 C35 0.4(6)
Pb1 C31 C36 C35 -178.6(3)
C31 Pb1 C41 C46 68.8(3)
C51 Pb1 C41 C46 -49.0(4)
Mn2 Pb1 C41 C46 -169.2(3)
C31 Pb1 C41 C42 -113.9(4)
C51 Pb1 C41 C42 128.2(4)
Mn2 Pb1 C41 C42 8.0(4)
C46 C41 C42 C43 0.4(6)
Pb1 C41 C42 C43 -176.9(3)
C41 C42 C43 C44 0.0(7)
C42 C43 C44 C45 -0.8(7)
C43 C44 C45 C46 1.2(7)
C44 C45 C46 C41 -0.8(7)
C42 C41 C46 C45 0.0(6)
Pb1 C41 C46 C45 177.4(3)
C41 Pb1 C51 C52 -94.7(4)
C31 Pb1 C51 C52 152.6(3)
Mn2 Pb1 C51 C52 29.3(4)
C41 Pb1 C51 C56 80.5(4)
C31 Pb1 C51 C56 -32.2(4)
Mn2 Pb1 C51 C56 -155.5(3)
C56 C51 C52 C53 -0.5(7)
Pb1 C51 C52 C53 174.8(3)
C51 C52 C53 C54 0.1(7)
C52 C53 C54 C55 -0.4(7)
C53 C54 C55 C56 1.1(7)
C54 C55 C56 C51 -1.6(7)
C52 C51 C56 C55 1.3(7)
Pb1 C51 C56 C55 -174.0(3)
